data_1559727
loop_
_publ_author_name
'R\'ios, Pablo'
'Mart\'in-de la Calle, Roc\'io'
'Vidossich, Pietro'
'Fern\'andez-de-C\'ordova, Francisco Jos\'e'
'Lled\'os, Agust\'i'
'Conejero, Salvador'

_publ_section_title
;
 Reversible carbon-boron bond formation at platinum centers through \s-BH
 complexes.
;
_journal_issue 5
_journal_name_full 'Chemical science'
_journal_page_first 1647
_journal_page_last 1655
_journal_paper_doi 10.1039/d0sc05522k
_journal_volume 12
_journal_year 2020
_chemical_formula_moiety 'C26 H48 B N4 O2 Pt, C32 H12 B F24'
_chemical_formula_sum 'C58 H60 B2 F24 N4 O2 Pt'
_chemical_formula_weight 1517.81
_chemical_properties_physical Air-sensitive,Moisture-sensitive
_space_group_crystal_system monoclinic
_space_group_IT_number 14
_space_group_name_Hall '-P 2ybc'
_space_group_name_H-M_alt 'P 1 21/c 1'
_atom_sites_solution_hydrogens mixed
_atom_sites_solution_primary dual
_audit_creation_date 2020-09-08
_audit_creation_method
;
Olex2 1.3
(compiled 2020.07.31 svn.rc2a77460 for OlexSys, GUI svn.r6145)
;
_audit_update_record
;
2020-09-25 deposited with the CCDC.	2020-11-10 downloaded from the CCDC.
;
_cell_angle_alpha 90
_cell_angle_beta 109.711(4)
_cell_angle_gamma 90
_cell_formula_units_Z 4
_cell_length_a 13.9627(11)
_cell_length_b 24.4797(19)
_cell_length_c 20.1924(16)
_cell_measurement_reflns_used 9786
_cell_measurement_temperature 173(2)
_cell_measurement_theta_max 21.959
_cell_measurement_theta_min 2.322
_cell_volume 6497.4(9)
_computing_cell_refinement 'SAINT V8.18C (?, 2016)'
_computing_data_reduction 'SAINT V8.18C (?, 2016)'
_computing_molecular_graphics 'Olex2 1.3 (Dolomanov et al., 2009)'
_computing_publication_material 'Olex2 1.3 (Dolomanov et al., 2009)'
_computing_structure_refinement 'XL  (Sheldrick, 2008)'
_computing_structure_solution 'XT  (Sheldrick, 2015)'
_diffrn_ambient_temperature 173.15
_diffrn_measured_fraction_theta_full 0.999
_diffrn_measured_fraction_theta_max 0.990
_diffrn_measurement_device_type 'Bruker APEX-II CCD'
_diffrn_measurement_method '\f and \w scans'
_diffrn_radiation_monochromator graphite
_diffrn_radiation_type AgK\a
_diffrn_radiation_wavelength 0.56086
_diffrn_reflns_av_R_equivalents 0.0699
_diffrn_reflns_av_unetI/netI 0.0450
_diffrn_reflns_Laue_measured_fraction_full 0.999
_diffrn_reflns_Laue_measured_fraction_max 0.990
_diffrn_reflns_limit_h_max 18
_diffrn_reflns_limit_h_min -19
_diffrn_reflns_limit_k_max 30
_diffrn_reflns_limit_k_min -33
_diffrn_reflns_limit_l_max 27
_diffrn_reflns_limit_l_min -26
_diffrn_reflns_number 134022
_diffrn_reflns_point_group_measured_fraction_full 0.999
_diffrn_reflns_point_group_measured_fraction_max 0.990
_diffrn_reflns_theta_full 19.665
_diffrn_reflns_theta_max 22.540
_diffrn_reflns_theta_min 1.814
_diffrn_source_current 0.6
_diffrn_source_power 0.03
_diffrn_source_voltage 50.0
_diffrn_standards_number 0
_exptl_absorpt_coefficient_mu 1.239
_exptl_absorpt_correction_T_max 0.7448
_exptl_absorpt_correction_T_min 0.6170
_exptl_absorpt_correction_type multi-scan
_exptl_absorpt_process_details
;
SADABS-2008/1 (Bruker,2008) was used for absorption correction.
wR2(int) was 0.1001 before and 0.0641 after correction.
The Ratio of minimum to maximum transmission is 0.8284.
The \l/2 correction factor is 0.0015.
;
_exptl_crystal_colour 'clear colourless'
_exptl_crystal_colour_lustre clear
_exptl_crystal_colour_primary colourless
_exptl_crystal_density_diffrn 1.552
_exptl_crystal_description block
_exptl_crystal_F_000 3024
_exptl_crystal_recrystallization_method 'Re-crystallisation from solvent: CH2CL2, pentane'
_exptl_crystal_size_max 0.4
_exptl_crystal_size_mid 0.38
_exptl_crystal_size_min 0.3
_refine_diff_density_max 1.536
_refine_diff_density_min -1.106
_refine_diff_density_rms 0.101
_refine_ls_extinction_method none
_refine_ls_goodness_of_fit_ref 1.034
_refine_ls_hydrogen_treatment mixed
_refine_ls_matrix_type full
_refine_ls_number_parameters 1092
_refine_ls_number_reflns 17211
_refine_ls_number_restraints 960
_refine_ls_restrained_S_all 1.074
_refine_ls_R_factor_all 0.0572
_refine_ls_R_factor_gt 0.0358
_refine_ls_shift/su_max 0.005
_refine_ls_shift/su_mean 0.000
_refine_ls_structure_factor_coef Fsqd
_refine_ls_weighting_details 'w=1/[\s^2^(Fo^2^)+(0.0245P)^2^+11.4852P] where P=(Fo^2^+2Fc^2^)/3'
_refine_ls_weighting_scheme calc
_refine_ls_wR_factor_gt 0.0730
_refine_ls_wR_factor_ref 0.0813
_reflns_Friedel_coverage 0.000
_reflns_number_gt 13211
_reflns_number_total 17211
_reflns_threshold_expression 'I > 2\s(I)'
_cod_data_source_file d0sc05522k2.cif
_cod_data_source_block 4
_cod_depositor_comments
;Adding full bibliography for 1559727--1559730.cif.

 Adding full bibliography for 1559727--1559730.cif.
;
_cod_database_code 1559727
_shelx_shelxl_version_number 2018/3
_shelx_space_group_comment
;
The symmetry employed for this shelxl refinement is uniquely defined
by the following loop, which should always be used as a source of
symmetry information in preference to the above space-group names.
They are only intended as comments.
;
_shelx_estimated_absorpt_t_max 0.708
_shelx_estimated_absorpt_t_min 0.637
_olex2_refinement_description
;
1. Fixed Uiso
 At 1.2 times of:
  All C(H) groups, All C(H,H) groups
 At 1.5 times of:
  All C(H,H,H) groups
2. Restrained distances
 C21A-C23A \\sim C21A-C24A \\sim C21B-C23B \\sim C21B-C24B
 with sigma of 0.02
 C22A-C25A \\sim C22A-C26A \\sim C22B-C25B \\sim C22B-C26B
 with sigma of 0.02
 C23A-C24A \\sim C23B-C24B \\sim C25A-C26A \\sim C25B-C26B
 with sigma of 0.04
 C33-F1A \\sim C33-F2A \\sim C33-F3A \\sim C33-F1B \\sim C33-F2B \\sim C33-F3B
 with sigma of 0.02
 F1A-F2A \\sim F1A-F3A \\sim F2A-F3A \\sim F1B-F2B \\sim F1B-F3B \\sim F2B-F3B
 with sigma of 0.02
 C34-F4A \\sim C34-F5A \\sim C34-F6A \\sim C34-F4B \\sim C34-F5B \\sim C34-F6B
 with sigma of 0.02
 F4A-F5A \\sim F4A-F6A \\sim F5A-F6A \\sim F4B-F5B \\sim F4B-F6B \\sim F5B-F6B
 with sigma of 0.02
 C42-F10A \\sim C42-F11A \\sim C42-F12A \\sim C42-F10B \\sim C42-F11B \\sim
C42-F12B
 with sigma of 0.02
 F10A-F11A \\sim F10A-F12A \\sim F11A-F12A \\sim F10B-F11B \\sim F10B-F12B
\\sim F11B-F12B
 with sigma of 0.02
 C49-F13A \\sim C49-F14A \\sim C49-F15A \\sim C49-F13B \\sim C49-F14B \\sim
C49-F15B
 with sigma of 0.02
 F13A-F14A \\sim F13A-F15A \\sim F14A-F15A \\sim F13B-F14B \\sim F13B-F15B
\\sim F14B-F15B
 with sigma of 0.02
 C50-F16A \\sim C50-F17A \\sim C50-F18A \\sim C50-F16B \\sim C50-F17B \\sim
C50-F18B
 with sigma of 0.02
 F16A-F17A \\sim F16A-F18A \\sim F17A-F18A \\sim F16B-F17B \\sim F16B-F18B
\\sim F17B-F18B
 with sigma of 0.02
 C57-F19A \\sim C57-F20A \\sim C57-F21A \\sim C57-F19B \\sim C57-F20B \\sim
C57-F21B
 with sigma of 0.02
 F19A-F20A \\sim F19A-F21A \\sim F20A-F21A \\sim F19B-F20B \\sim F19B-F21B
\\sim F20B-F21B
 with sigma of 0.02
 C58-F22A \\sim C58-F23A \\sim C58-F24A \\sim C58-F22B \\sim C58-F23B \\sim
C58-F24B
 with sigma of 0.02
 F22A-F23A \\sim F22A-F24A \\sim F23A-F24A \\sim F22B-F23B \\sim F22B-F24B
\\sim F23B-F24B
 with sigma of 0.02
3. Rigid bond restraints
 C21A, C23A, C24A, C21B, C23B, C24B
 with sigma for 1-2 distances of 0.01 and sigma for 1-3 distances of 0.01
 C22A, C25A, C26A, C22B, C25B, C26B
 with sigma for 1-2 distances of 0.01 and sigma for 1-3 distances of 0.01
 C33, F1A, F2A, F3A, F1B, F2B, F3B
 with sigma for 1-2 distances of 0.01 and sigma for 1-3 distances of 0.01
 C34, F4A, F5A, F6A, F4B, F5B, F6B
 with sigma for 1-2 distances of 0.01 and sigma for 1-3 distances of 0.01
 C42, F10A, F11A, F12A, F10B, F11B, F12B
 with sigma for 1-2 distances of 0.01 and sigma for 1-3 distances of 0.01
 C49, F13A, F14A, F15A, F13B, F14B, F15B
 with sigma for 1-2 distances of 0.01 and sigma for 1-3 distances of 0.01
 C50, F16A, F17A, F18A, F16B, F17B, F18B
 with sigma for 1-2 distances of 0.01 and sigma for 1-3 distances of 0.01
 C57, F19A, F20A, F21A, F19B, F20B, F21B
 with sigma for 1-2 distances of 0.005 and sigma for 1-3 distances of 0.005
 C58, F22A, F23A, F24A, F22B, F23B, F24B
 with sigma for 1-2 distances of 0.01 and sigma for 1-3 distances of 0.01
4. Uiso/Uaniso restraints and constraints
C21A \\sim C23A \\sim C24A \\sim C21B \\sim C23B \\sim C24B: within 2A with
sigma of 0.01 and sigma for terminal atoms of 0.02 within 2A
C22A \\sim C25A \\sim C26A \\sim C22B \\sim C25B \\sim C26B: within 2A with
sigma of 0.01 and sigma for terminal atoms of 0.02 within 2A
C33 \\sim F1A \\sim F2A \\sim F3A \\sim F1B \\sim F2B \\sim F3B: within 2A with
sigma of 0.01 and sigma for terminal atoms of 0.02 within 2A
C34 \\sim F4A \\sim F5A \\sim F6A \\sim F4B \\sim F5B \\sim F6B: within 2A with
sigma of 0.01 and sigma for terminal atoms of 0.02 within 2A
C42 \\sim F10A \\sim F11A \\sim F12A \\sim F10B \\sim F11B \\sim F12B: within
2A with sigma of 0.01 and sigma for terminal atoms of 0.02 within 2A
C49 \\sim F13A \\sim F14A \\sim F15A \\sim F13B \\sim F14B \\sim F15B: within
2A with sigma of 0.005 and sigma for terminal atoms of 0.01 within 2A
C50 \\sim F16A \\sim F17A \\sim F18A \\sim F16B \\sim F17B \\sim F18B: within
2A with sigma of 0.01 and sigma for terminal atoms of 0.02 within 2A
C57 \\sim F19A \\sim F20A \\sim F21A \\sim F19B \\sim F20B \\sim F21B: within
2A with sigma of 0.005 and sigma for terminal atoms of 0.01 within 2A
C58 \\sim F22A \\sim F23A \\sim F24A \\sim F22B \\sim F23B \\sim F24B: within
2A with sigma of 0.01 and sigma for terminal atoms of 0.02 within 2A
5. Others
 Sof(C21B)=Sof(C22B)=Sof(C23B)=Sof(H23D)=Sof(H23E)=Sof(H23F)=Sof(C24B)=
 Sof(H24D)=Sof(H24E)=Sof(H24F)=Sof(C25B)=Sof(H25D)=Sof(H25E)=Sof(H25F)=
 Sof(C26B)=Sof(H26D)=Sof(H26E)=Sof(H26F)=1-FVAR(1)
 Sof(C21A)=Sof(C22A)=Sof(C23A)=Sof(H23A)=Sof(H23B)=Sof(H23C)=Sof(C24A)=
 Sof(H24A)=Sof(H24B)=Sof(H24C)=Sof(C25A)=Sof(H25A)=Sof(H25B)=Sof(H25C)=
 Sof(C26A)=Sof(H26A)=Sof(H26B)=Sof(H26C)=FVAR(1)
 Sof(F1B)=Sof(F2B)=Sof(F3B)=1-FVAR(2)
 Sof(F1A)=Sof(F2A)=Sof(F3A)=FVAR(2)
 Sof(F4B)=Sof(F5B)=Sof(F6B)=1-FVAR(3)
 Sof(F4A)=Sof(F5A)=Sof(F6A)=FVAR(3)
 Sof(F10B)=Sof(F11B)=Sof(F12B)=1-FVAR(4)
 Sof(F10A)=Sof(F11A)=Sof(F12A)=FVAR(4)
 Sof(F13B)=Sof(F14B)=Sof(F15B)=1-FVAR(5)
 Sof(F13A)=Sof(F14A)=Sof(F15A)=FVAR(5)
 Sof(F16B)=Sof(F17B)=Sof(F18B)=1-FVAR(6)
 Sof(F16A)=Sof(F17A)=Sof(F18A)=FVAR(6)
 Sof(F19B)=Sof(F20B)=Sof(F21B)=1-FVAR(7)
 Sof(F19A)=Sof(F20A)=Sof(F21A)=FVAR(7)
 Sof(F22A)=Sof(F23A)=Sof(F24A)=1-FVAR(8)
 Sof(F22B)=Sof(F23B)=Sof(F24B)=FVAR(8)
6.a Ternary CH refined with riding coordinates:
 C4(H4), C14(H14)
6.b Secondary CH2 refined with riding coordinates:
 C20(H20A,H20B)
6.c Aromatic/amide H refined with riding coordinates:
 C2(H2), C3(H3), C12(H12), C13(H13), C28(H28), C30(H30), C32(H32), C36(H36),
 C38(H38), C40(H40), C44(H44), C46(H46), C48(H48), C52(H52), C54(H54), C56(H56)
6.d Idealised Me refined as rotating group:
 C5(H5A,H5B,H5C), C6(H6A,H6B,H6C), C8(H8A,H8B,H8C), C9(H9A,H9B,H9C), C10(H10A,
 H10B,H10C), C15(H15A,H15B,H15C), C16(H16A,H16B,H16C), C18(H18A,H18B,H18C),
 C19(H19A,H19B,H19C), C23A(H23A,H23B,H23C), C24A(H24A,H24B,H24C), C25A(H25A,
 H25B,H25C), C26A(H26A,H26B,H26C), C23B(H23D,H23E,H23F), C24B(H24D,H24E,H24F),
 C25B(H25D,H25E,H25F), C26B(H26D,H26E,H26F)
;
_olex2_submission_special_instructions 'No special instructions were received'

loop_
_space_group_symop_operation_xyz
'x, y, z'
'-x, y+1/2, -z+1/2'
'-x, -y, -z'
'x, -y-1/2, z-1/2'

loop_
_atom_site_label
_atom_site_type_symbol
_atom_site_fract_x
_atom_site_fract_y
_atom_site_fract_z
_atom_site_U_iso_or_equiv
_atom_site_adp_type
_atom_site_occupancy
_atom_site_site_symmetry_order
_atom_site_calc_flag
_atom_site_refinement_flags_posn
_atom_site_refinement_flags_adp
_atom_site_refinement_flags_occupancy
_atom_site_disorder_assembly
_atom_site_disorder_group
Pt01 Pt 1.00162(2) 0.51385(2) 0.21578(2) 0.02336(4) Uani 1 1 d . . . . .
H H 1.077(3) 0.4887(17) 0.200(2) 0.061(13) Uiso 1 1 d . . . . .
B1 B 0.9040(3) 0.60367(16) 0.2785(2) 0.0317(8) Uani 1 1 d . . . . .
B2 B 0.4749(2) 0.75293(13) 0.31643(16) 0.0173(6) Uani 1 1 d . . . . .
O1 O 0.87834(16) 0.55231(9) 0.24846(12) 0.0293(5) Uani 1 1 d . . . . .
O2 O 0.8461(2) 0.61886(11) 0.31677(16) 0.0471(7) Uani 1 1 d . . . . .
N1 N 0.8728(2) 0.43605(12) 0.10762(14) 0.0291(6) Uani 1 1 d . . . . .
N2 N 0.8699(2) 0.51348(12) 0.05640(14) 0.0298(6) Uani 1 1 d . . . . .
N3 N 1.1264(2) 0.57917(12) 0.35066(15) 0.0333(7) Uani 1 1 d . . . . .
N4 N 1.1602(2) 0.49321(13) 0.35521(18) 0.0421(8) Uani 1 1 d . . . . .
C1 C 0.9084(2) 0.48838(14) 0.11993(16) 0.0248(6) Uani 1 1 d . . . . .
C2 C 0.8125(3) 0.42944(17) 0.03814(18) 0.0404(9) Uani 1 1 d . . . . .
H2 H 0.778942 0.396939 0.016773 0.048 Uiso 1 1 calc R U . . .
C3 C 0.8106(3) 0.47767(16) 0.00690(19) 0.0409(9) Uani 1 1 d . . . . .
H3 H 0.774721 0.485837 -0.041080 0.049 Uiso 1 1 calc R U . . .
C4 C 0.9009(3) 0.39144(15) 0.16017(19) 0.0361(8) Uani 1 1 d . . . . .
H4 H 0.921602 0.408484 0.207944 0.043 Uiso 1 1 calc R U . . .
C5 C 0.8112(3) 0.35460(19) 0.1528(2) 0.0568(12) Uani 1 1 d . . . . .
H5A H 0.753610 0.376573 0.154876 0.085 Uiso 1 1 calc R U . . .
H5B H 0.829617 0.327852 0.191159 0.085 Uiso 1 1 calc R U . . .
H5C H 0.792118 0.335450 0.107577 0.085 Uiso 1 1 calc R U . . .
C6 C 0.9924(4) 0.35981(19) 0.1547(3) 0.0592(12) Uani 1 1 d . . . . .
H6A H 0.974877 0.343492 0.107795 0.089 Uiso 1 1 calc R U . . .
H6B H 1.011015 0.330894 0.190348 0.089 Uiso 1 1 calc R U . . .
H6C H 1.050059 0.384783 0.162480 0.089 Uiso 1 1 calc R U . . .
C7 C 0.8849(3) 0.57238(16) 0.04153(19) 0.0371(8) Uani 1 1 d . . . . .
C8 C 0.8419(4) 0.58222(19) -0.0383(2) 0.0579(12) Uani 1 1 d . . . . .
H8A H 0.874567 0.557237 -0.062037 0.087 Uiso 1 1 calc R U . . .
H8B H 0.855263 0.620039 -0.048469 0.087 Uiso 1 1 calc R U . . .
H8C H 0.768324 0.575658 -0.055205 0.087 Uiso 1 1 calc R U . . .
C9 C 0.8271(3) 0.60739(17) 0.0777(2) 0.0448(9) Uani 1 1 d . . . . .
H9A H 0.838970 0.646101 0.070792 0.067 Uiso 1 1 calc R U . . .
H9B H 0.850972 0.599133 0.128163 0.067 Uiso 1 1 calc R U . . .
H9C H 0.754198 0.599484 0.057505 0.067 Uiso 1 1 calc R U . . .
C10 C 0.9975(3) 0.58566(18) 0.0679(3) 0.0542(11) Uani 1 1 d . . . . .
H10A H 1.031976 0.563786 0.042099 0.081 Uiso 1 1 calc R U . . .
H10B H 1.026223 0.577234 0.118226 0.081 Uiso 1 1 calc R U . . .
H10C H 1.007015 0.624565 0.060526 0.081 Uiso 1 1 calc R U . . .
C11 C 1.1019(2) 0.53181(14) 0.31248(18) 0.0292(7) Uani 1 1 d . . . . .
C12 C 1.2019(3) 0.56907(18) 0.4149(2) 0.0518(11) Uani 1 1 d . . . . .
H12 H 1.233003 0.595360 0.450185 0.062 Uiso 1 1 calc R U . . .
C13 C 1.2226(3) 0.51635(19) 0.4179(2) 0.0571(12) Uani 1 1 d . . . . .
H13 H 1.271065 0.497667 0.455772 0.068 Uiso 1 1 calc R U . . .
C14 C 1.1619(3) 0.43454(16) 0.3375(2) 0.0486(11) Uani 1 1 d . . . . .
H14 H 1.101307 0.427054 0.294872 0.058 Uiso 1 1 calc R U . . .
C15 C 1.1538(4) 0.3985(2) 0.3974(3) 0.0655(14) Uani 1 1 d . . . . .
H15A H 1.093381 0.409047 0.408803 0.098 Uiso 1 1 calc R U . . .
H15B H 1.214630 0.403352 0.439015 0.098 Uiso 1 1 calc R U . . .
H15C H 1.148003 0.360160 0.382756 0.098 Uiso 1 1 calc R U . . .
C16 C 1.2561(4) 0.42312(19) 0.3189(3) 0.0667(14) Uani 1 1 d . . . . .
H16A H 1.254090 0.385422 0.302175 0.100 Uiso 1 1 calc R U . . .
H16B H 1.316692 0.428233 0.360671 0.100 Uiso 1 1 calc R U . . .
H16C H 1.258756 0.448312 0.281842 0.100 Uiso 1 1 calc R U . . .
C17 C 1.0934(3) 0.63595(14) 0.3286(2) 0.0339(8) Uani 1 1 d . . . . .
C18 C 1.1762(3) 0.66209(18) 0.3059(3) 0.0542(12) Uani 1 1 d . . . . .
H18A H 1.180341 0.643295 0.264102 0.081 Uiso 1 1 calc R U . . .
H18B H 1.241671 0.659116 0.344128 0.081 Uiso 1 1 calc R U . . .
H18C H 1.159991 0.700705 0.294878 0.081 Uiso 1 1 calc R U . . .
C19 C 1.0800(3) 0.66686(19) 0.3910(2) 0.0544(12) Uani 1 1 d . . . . .
H19A H 1.056507 0.704111 0.376407 0.082 Uiso 1 1 calc R U . . .
H19B H 1.145191 0.668267 0.429650 0.082 Uiso 1 1 calc R U . . .
H19C H 1.029639 0.647946 0.406734 0.082 Uiso 1 1 calc R U . . .
C20 C 0.9920(3) 0.63718(14) 0.26631(19) 0.0336(8) Uani 1 1 d . . . . .
H20A H 1.004091 0.622739 0.224006 0.040 Uiso 1 1 calc R U . . .
H20B H 0.969819 0.675646 0.256612 0.040 Uiso 1 1 calc R U . . .
C21A C 0.8056(6) 0.5263(3) 0.2789(4) 0.0355(13) Uani 0.741(5) 1 d D U P A 1
C22A C 0.7627(5) 0.5774(4) 0.3056(4) 0.0502(17) Uani 0.741(5) 1 d D U P A 1
C23A C 0.7299(4) 0.4930(3) 0.2233(4) 0.0558(16) Uani 0.741(5) 1 d D U P A 1
H23A H 0.701289 0.515079 0.180685 0.084 Uiso 0.741(5) 1 calc R U P A 1
H23B H 0.675177 0.481257 0.240253 0.084 Uiso 0.741(5) 1 calc R U P A 1
H23C H 0.763703 0.460781 0.212483 0.084 Uiso 0.741(5) 1 calc R U P A 1
C24A C 0.8713(5) 0.4903(2) 0.3387(4) 0.0562(16) Uani 0.741(5) 1 d D U P A 1
H24A H 0.829320 0.475049 0.364516 0.084 Uiso 0.741(5) 1 calc R U P A 1
H24B H 0.926230 0.512222 0.370670 0.084 Uiso 0.741(5) 1 calc R U P A 1
H24C H 0.900442 0.460456 0.319258 0.084 Uiso 0.741(5) 1 calc R U P A 1
C25A C 0.6686(4) 0.5998(3) 0.2487(4) 0.071(2) Uani 0.741(5) 1 d D U P A 1
H25A H 0.683168 0.604480 0.204837 0.106 Uiso 0.741(5) 1 calc R U P A 1
H25B H 0.650253 0.635210 0.263751 0.106 Uiso 0.741(5) 1 calc R U P A 1
H25C H 0.611985 0.574203 0.241025 0.106 Uiso 0.741(5) 1 calc R U P A 1
C26A C 0.7450(6) 0.5708(3) 0.3749(4) 0.071(2) Uani 0.741(5) 1 d D U P A 1
H26A H 0.718216 0.604945 0.386962 0.107 Uiso 0.741(5) 1 calc R U P A 1
H26B H 0.809437 0.561747 0.411781 0.107 Uiso 0.741(5) 1 calc R U P A 1
H26C H 0.695911 0.541295 0.370986 0.107 Uiso 0.741(5) 1 calc R U P A 1
C21B C 0.790(2) 0.5363(8) 0.2670(17) 0.052(4) Uani 0.259(5) 1 d D U P A 2
C22B C 0.7944(16) 0.5703(13) 0.3276(12) 0.058(4) Uani 0.259(5) 1 d D U P A 2
C23B C 0.7013(12) 0.5497(7) 0.2023(10) 0.061(4) Uani 0.259(5) 1 d D U P A 2
H23D H 0.716711 0.538612 0.160383 0.091 Uiso 0.259(5) 1 calc R U P A 2
H23E H 0.688384 0.589104 0.200620 0.091 Uiso 0.259(5) 1 calc R U P A 2
H23F H 0.640925 0.530070 0.203864 0.091 Uiso 0.259(5) 1 calc R U P A 2
C24B C 0.7986(13) 0.4758(6) 0.2803(10) 0.052(3) Uani 0.259(5) 1 d D U P A 2
H24D H 0.839803 0.459413 0.254716 0.078 Uiso 0.259(5) 1 calc R U P A 2
H24E H 0.730502 0.459493 0.264135 0.078 Uiso 0.259(5) 1 calc R U P A 2
H24F H 0.830942 0.469067 0.330822 0.078 Uiso 0.259(5) 1 calc R U P A 2
C25B C 0.6941(13) 0.5947(8) 0.3280(14) 0.071(4) Uani 0.259(5) 1 d D U P A 2
H25D H 0.665016 0.617610 0.286162 0.106 Uiso 0.259(5) 1 calc R U P A 2
H25E H 0.706266 0.617030 0.370345 0.106 Uiso 0.259(5) 1 calc R U P A 2
H25F H 0.646442 0.565243 0.327705 0.106 Uiso 0.259(5) 1 calc R U P A 2
C26B C 0.8575(16) 0.5502(9) 0.4010(10) 0.078(5) Uani 0.259(5) 1 d D U P A 2
H26D H 0.834333 0.513754 0.408679 0.117 Uiso 0.259(5) 1 calc R U P A 2
H26E H 0.849305 0.575494 0.436337 0.117 Uiso 0.259(5) 1 calc R U P A 2
H26F H 0.929396 0.548599 0.405016 0.117 Uiso 0.259(5) 1 calc R U P A 2
C27 C 0.5928(2) 0.75548(11) 0.31887(15) 0.0198(6) Uani 1 1 d . . . . .
C28 C 0.6743(2) 0.75296(12) 0.38267(16) 0.0236(6) Uani 1 1 d . . . . .
H28 H 0.660798 0.754387 0.425698 0.028 Uiso 1 1 calc R U . . .
C29 C 0.7745(2) 0.74841(13) 0.38442(18) 0.0273(7) Uani 1 1 d . . . . .
C30 C 0.7977(2) 0.74766(14) 0.32354(19) 0.0325(8) Uani 1 1 d . . . . .
H30 H 0.866348 0.745052 0.325160 0.039 Uiso 1 1 calc R U . . .
C31 C 0.7192(3) 0.75077(13) 0.25987(18) 0.0289(7) Uani 1 1 d . . . . .
C32 C 0.6186(2) 0.75386(12) 0.25779(16) 0.0230(6) Uani 1 1 d . . . . .
H32 H 0.565799 0.754904 0.213369 0.028 Uiso 1 1 calc R U . . .
C33 C 0.8583(3) 0.74106(15) 0.4542(2) 0.0395(9) Uani 1 1 d D U . . .
C34 C 0.7412(3) 0.74828(16) 0.1927(2) 0.0445(9) Uani 1 1 d D U . . .
C35 C 0.3989(2) 0.78794(12) 0.25079(14) 0.0183(6) Uani 1 1 d . . . . .
C36 C 0.4312(2) 0.83361(12) 0.22272(15) 0.0208(6) Uani 1 1 d . . . . .
H36 H 0.500946 0.843682 0.240962 0.025 Uiso 1 1 calc R U . . .
C37 C 0.3653(2) 0.86498(12) 0.16901(15) 0.0236(6) Uani 1 1 d . . . . .
C38 C 0.2633(2) 0.85223(13) 0.14160(16) 0.0279(7) Uani 1 1 d . . . . .
H38 H 0.218199 0.873368 0.104722 0.033 Uiso 1 1 calc R U . . .
C39 C 0.2284(2) 0.80782(14) 0.16924(16) 0.0272(7) Uani 1 1 d . . . . .
C40 C 0.2946(2) 0.77674(13) 0.22284(15) 0.0218(6) Uani 1 1 d . . . . .
H40 H 0.268111 0.746814 0.241184 0.026 Uiso 1 1 calc R U . . .
C41 C 0.4082(3) 0.91205(15) 0.14097(18) 0.0350(8) Uani 1 1 d . . . . .
C42 C 0.1181(3) 0.79344(18) 0.1410(2) 0.0461(10) Uani 1 1 d D U . . .
C43 C 0.4615(2) 0.78104(11) 0.38666(14) 0.0173(5) Uani 1 1 d . . . . .
C44 C 0.4961(2) 0.83460(12) 0.40532(16) 0.0241(6) Uani 1 1 d . . . . .
H44 H 0.530989 0.852945 0.378778 0.029 Uiso 1 1 calc R U . . .
C45 C 0.4808(2) 0.86146(13) 0.46129(17) 0.0281(7) Uani 1 1 d . . . . .
C46 C 0.4333(2) 0.83597(13) 0.50301(17) 0.0287(7) Uani 1 1 d . . . . .
H46 H 0.425219 0.854148 0.542362 0.034 Uiso 1 1 calc R U . . .
C47 C 0.3979(2) 0.78333(12) 0.48579(15) 0.0223(6) Uani 1 1 d . . . . .
C48 C 0.4100(2) 0.75689(12) 0.42770(15) 0.0194(6) Uani 1 1 d . . . . .
H48 H 0.382280 0.721334 0.415728 0.023 Uiso 1 1 calc R U . . .
C49 C 0.5111(3) 0.92006(15) 0.4766(2) 0.0453(9) Uani 1 1 d D U . . .
C50 C 0.3447(3) 0.75551(15) 0.52875(18) 0.0366(8) Uani 1 1 d D U . . .
C51 C 0.4496(2) 0.68712(12) 0.31048(14) 0.0173(5) Uani 1 1 d . . . . .
C52 C 0.4012(2) 0.66058(12) 0.24648(15) 0.0189(6) Uani 1 1 d . . . . .
H52 H 0.378800 0.681521 0.204424 0.023 Uiso 1 1 calc R U . . .
C53 C 0.3850(2) 0.60418(12) 0.24269(15) 0.0218(6) Uani 1 1 d . . . . .
C54 C 0.4159(2) 0.57192(12) 0.30239(16) 0.0224(6) Uani 1 1 d . . . . .
H54 H 0.403357 0.533708 0.299845 0.027 Uiso 1 1 calc R U . . .
C55 C 0.4659(2) 0.59733(12) 0.36611(15) 0.0205(6) Uani 1 1 d . . . . .
C56 C 0.4840(2) 0.65324(12) 0.36962(15) 0.0186(6) Uani 1 1 d . . . . .
H56 H 0.521118 0.669048 0.413812 0.022 Uiso 1 1 calc R U . . .
C57 C 0.3339(3) 0.57848(14) 0.17272(17) 0.0369(8) Uani 1 1 d D U . . .
C58 C 0.4994(3) 0.56491(13) 0.43264(16) 0.0285(7) Uani 1 1 d D U . . .
F1A F 0.8361(2) 0.76185(15) 0.50768(14) 0.0744(11) Uani 0.954(4) 1 d D U P B 1
F2A F 0.8789(2) 0.68891(10) 0.46917(14) 0.0592(9) Uani 0.954(4) 1 d D U P B 1
F3A F 0.94449(19) 0.76378(15) 0.45529(16) 0.0764(11) Uani 0.954(4) 1 d D U P B 1
F1B F 0.835(3) 0.7175(19) 0.5052(19) 0.058(6) Uani 0.046(4) 1 d D U P B 2
F2B F 0.937(2) 0.7145(17) 0.448(2) 0.055(6) Uani 0.046(4) 1 d D U P B 2
F3B F 0.892(3) 0.7905(8) 0.477(2) 0.055(6) Uani 0.046(4) 1 d D U P B 2
F4A F 0.7436(5) 0.69841(14) 0.1703(3) 0.0726(16) Uani 0.830(10) 1 d D U P C 1
F5A F 0.8340(2) 0.7696(2) 0.2006(2) 0.0657(14) Uani 0.830(10) 1 d D U P C 1
F6A F 0.6765(3) 0.7771(2) 0.1412(3) 0.0581(12) Uani 0.830(10) 1 d D U P C 1
F4B F 0.8296(10) 0.7347(11) 0.1892(11) 0.075(4) Uani 0.170(10) 1 d D U P C 2
F5B F 0.7083(19) 0.7905(7) 0.1481(14) 0.066(5) Uani 0.170(10) 1 d D U P C 2
F6B F 0.6805(16) 0.7078(8) 0.1460(9) 0.062(4) Uani 0.170(10) 1 d D U P C 2
F7 F 0.48621(19) 0.89756(10) 0.12191(13) 0.0540(6) Uani 1 1 d . . . . .
F8 F 0.4421(2) 0.95197(9) 0.18868(13) 0.0603(7) Uani 1 1 d . . . . .
F9 F 0.34115(19) 0.93530(10) 0.08482(12) 0.0569(7) Uani 1 1 d . . . . .
F10A F 0.0631(6) 0.8213(3) 0.0871(4) 0.090(3) Uani 0.606(10) 1 d D U P D 1
F11A F 0.0729(4) 0.7924(5) 0.1881(3) 0.088(3) Uani 0.606(10) 1 d D U P D 1
F12A F 0.1053(4) 0.7403(2) 0.1167(5) 0.080(2) Uani 0.606(10) 1 d D U P D 1
F10B F 0.0657(5) 0.8333(5) 0.1636(6) 0.085(3) Uani 0.394(10) 1 d D U P D 2
F11B F 0.0932(6) 0.7496(4) 0.1628(7) 0.087(4) Uani 0.394(10) 1 d D U P D 2
F12B F 0.0833(9) 0.7983(6) 0.0742(4) 0.084(3) Uani 0.394(10) 1 d D U P D 2
F13A F 0.5674(7) 0.9271(3) 0.5461(3) 0.0626(16) Uani 0.66(2) 1 d D U P E 1
F14A F 0.5690(7) 0.9391(4) 0.4423(5) 0.0606(17) Uani 0.66(2) 1 d D U P E 1
F15A F 0.4319(4) 0.9528(3) 0.4645(6) 0.0643(18) Uani 0.66(2) 1 d D U P E 1
F13B F 0.5269(15) 0.9358(6) 0.5408(6) 0.059(2) Uani 0.34(2) 1 d D U P E 2
F14B F 0.5926(9) 0.9323(9) 0.4594(9) 0.054(2) Uani 0.34(2) 1 d D U P E 2
F15B F 0.4371(9) 0.9521(5) 0.4339(9) 0.067(3) Uani 0.34(2) 1 d D U P E 2
F16A F 0.3906(3) 0.76109(15) 0.59698(12) 0.0644(10) Uani 0.909(5) 1 d D U P F 1
F17A F 0.3312(3) 0.70192(11) 0.51639(15) 0.0526(9) Uani 0.909(5) 1 d D U P F 1
F18A F 0.2498(3) 0.77436(16) 0.5154(2) 0.0799(13) Uani 0.909(5) 1 d D U P F 1
F16B F 0.4172(15) 0.7292(11) 0.5786(13) 0.059(5) Uani 0.091(5) 1 d D U P F 2
F17B F 0.2756(18) 0.7234(11) 0.4947(12) 0.057(5) Uani 0.091(5) 1 d D U P F 2
F18B F 0.309(2) 0.7929(8) 0.5613(14) 0.054(5) Uani 0.091(5) 1 d D U P F 2
F19A F 0.3916(3) 0.5759(2) 0.13349(18) 0.0702(12) Uani 0.777(5) 1 d D U P G 1
F20A F 0.2531(4) 0.60712(16) 0.1333(2) 0.0845(15) Uani 0.777(5) 1 d D U P G 1
F21A F 0.2995(4) 0.52878(14) 0.17526(17) 0.0673(13) Uani 0.777(5) 1 d D U P G 1
F19B F 0.3198(11) 0.6092(4) 0.1196(5) 0.055(2) Uani 0.223(5) 1 d D U P G 2
F20B F 0.2495(8) 0.5564(6) 0.1702(6) 0.061(2) Uani 0.223(5) 1 d D U P G 2
F21B F 0.3899(9) 0.5366(5) 0.1626(6) 0.070(3) Uani 0.223(5) 1 d D U P G 2
F22B F 0.5989(5) 0.5625(6) 0.4634(7) 0.055(2) Uani 0.64(3) 1 d D U P H 1
F23B F 0.4660(8) 0.5131(2) 0.4216(4) 0.0363(16) Uani 0.64(3) 1 d D U P H 1
F24B F 0.4640(11) 0.5851(5) 0.4810(6) 0.048(2) Uani 0.64(3) 1 d D U P H 1
F22A F 0.5955(9) 0.5799(9) 0.4717(12) 0.056(4) Uani 0.36(3) 1 d D U P H 2
F23A F 0.505(2) 0.5116(4) 0.4271(9) 0.056(3) Uani 0.36(3) 1 d D U P H 2
F24A F 0.4448(12) 0.5764(9) 0.4733(9) 0.032(3) Uani 0.36(3) 1 d D U P H 2

loop_
_atom_site_aniso_label
_atom_site_aniso_U_11
_atom_site_aniso_U_22
_atom_site_aniso_U_33
_atom_site_aniso_U_23
_atom_site_aniso_U_13
_atom_site_aniso_U_12
Pt01 0.01825(6) 0.02492(6) 0.02667(6) -0.00197(5) 0.00725(4) -0.00296(5)
B1 0.0240(18) 0.029(2) 0.042(2) 0.0020(17) 0.0109(16) 0.0039(15)
B2 0.0192(15) 0.0168(15) 0.0151(15) 0.0025(12) 0.0050(12) -0.0013(12)
O1 0.0255(11) 0.0295(12) 0.0371(13) -0.0013(10) 0.0163(10) -0.0045(9)
O2 0.0445(15) 0.0335(14) 0.077(2) -0.0126(14) 0.0380(15) -0.0084(12)
N1 0.0311(14) 0.0318(15) 0.0252(14) -0.0046(12) 0.0103(11) -0.0072(12)
N2 0.0314(14) 0.0341(15) 0.0258(14) -0.0006(13) 0.0122(11) -0.0014(13)
N3 0.0251(14) 0.0350(17) 0.0343(16) -0.0038(13) 0.0027(12) -0.0069(12)
N4 0.0293(15) 0.0342(17) 0.0487(19) -0.0014(15) -0.0056(14) -0.0030(13)
C1 0.0213(14) 0.0291(16) 0.0264(15) -0.0018(14) 0.0113(12) -0.0010(13)
C2 0.045(2) 0.046(2) 0.0272(18) -0.0126(16) 0.0081(16) -0.0167(18)
C3 0.045(2) 0.052(3) 0.0236(17) -0.0045(16) 0.0089(15) -0.0093(18)
C4 0.045(2) 0.0303(19) 0.0334(19) -0.0033(15) 0.0140(16) -0.0098(16)
C5 0.059(3) 0.056(3) 0.049(3) 0.001(2) 0.011(2) -0.025(2)
C6 0.072(3) 0.044(3) 0.069(3) 0.002(2) 0.034(3) 0.014(2)
C7 0.042(2) 0.038(2) 0.0339(19) 0.0046(16) 0.0156(16) 0.0022(16)
C8 0.086(3) 0.055(3) 0.035(2) 0.010(2) 0.023(2) 0.003(2)
C9 0.051(2) 0.044(2) 0.040(2) 0.0058(18) 0.0164(19) 0.0118(19)
C10 0.057(3) 0.046(2) 0.071(3) 0.014(2) 0.036(2) -0.007(2)
C11 0.0205(15) 0.0292(17) 0.0346(18) 0.0006(14) 0.0048(13) -0.0070(13)
C12 0.040(2) 0.049(3) 0.047(2) -0.010(2) -0.0105(18) -0.0082(19)
C13 0.046(2) 0.048(3) 0.051(3) 0.001(2) -0.0189(19) 0.001(2)
C14 0.035(2) 0.035(2) 0.063(3) 0.0011(19) -0.0017(19) 0.0043(17)
C15 0.056(3) 0.052(3) 0.075(3) 0.016(3) 0.004(2) -0.005(2)
C16 0.051(3) 0.044(3) 0.107(4) 0.001(3) 0.029(3) 0.006(2)
C17 0.0256(16) 0.0297(18) 0.045(2) -0.0074(15) 0.0108(15) -0.0084(14)
C18 0.034(2) 0.046(2) 0.087(3) -0.001(2) 0.025(2) -0.0143(18)
C19 0.041(2) 0.059(3) 0.057(3) -0.023(2) 0.008(2) -0.001(2)
C20 0.0303(17) 0.0281(18) 0.045(2) 0.0018(15) 0.0157(16) -0.0039(14)
C21A 0.031(3) 0.027(3) 0.061(4) -0.010(2) 0.031(3) -0.009(2)
C22A 0.044(4) 0.030(3) 0.094(5) -0.015(4) 0.046(4) -0.011(3)
C23A 0.045(3) 0.052(3) 0.079(4) -0.027(3) 0.032(3) -0.021(3)
C24A 0.052(3) 0.043(3) 0.083(4) 0.014(3) 0.035(3) -0.002(3)
C25A 0.030(3) 0.041(3) 0.141(6) -0.004(4) 0.028(3) -0.002(2)
C26A 0.089(5) 0.059(4) 0.097(5) -0.034(4) 0.072(4) -0.031(4)
C21B 0.040(7) 0.035(6) 0.081(7) 0.002(6) 0.019(6) -0.013(6)
C22B 0.060(8) 0.049(7) 0.088(7) -0.009(7) 0.056(6) -0.020(6)
C23B 0.040(7) 0.051(8) 0.083(9) -0.004(7) 0.010(6) -0.016(6)
C24B 0.050(7) 0.037(6) 0.079(8) -0.002(6) 0.037(6) -0.006(6)
C25B 0.063(7) 0.055(8) 0.118(9) -0.023(8) 0.063(7) -0.018(6)
C26B 0.096(10) 0.072(10) 0.080(9) -0.001(8) 0.047(8) -0.030(8)
C27 0.0213(14) 0.0133(13) 0.0236(15) 0.0005(11) 0.0060(11) -0.0009(11)
C28 0.0219(15) 0.0194(15) 0.0257(16) -0.0010(12) 0.0029(12) -0.0005(12)
C29 0.0194(14) 0.0179(15) 0.0387(19) -0.0016(13) 0.0022(13) -0.0013(12)
C30 0.0194(15) 0.0268(17) 0.050(2) 0.0021(15) 0.0106(15) 0.0016(13)
C31 0.0314(17) 0.0234(16) 0.0375(19) 0.0048(14) 0.0190(15) 0.0025(13)
C32 0.0247(15) 0.0200(15) 0.0238(15) 0.0032(12) 0.0074(12) 0.0014(12)
C33 0.0225(16) 0.040(2) 0.045(2) -0.0032(17) -0.0025(15) 0.0017(15)
C34 0.042(2) 0.045(2) 0.058(2) 0.0093(18) 0.0322(19) 0.0104(17)
C35 0.0211(14) 0.0185(14) 0.0146(13) -0.0017(11) 0.0051(11) 0.0017(11)
C36 0.0230(14) 0.0201(15) 0.0188(14) 0.0017(11) 0.0063(11) 0.0019(12)
C37 0.0322(16) 0.0212(15) 0.0188(14) 0.0021(12) 0.0106(12) 0.0028(13)
C38 0.0319(17) 0.0303(17) 0.0173(15) 0.0030(13) 0.0029(12) 0.0115(14)
C39 0.0211(15) 0.0341(18) 0.0226(16) -0.0019(13) 0.0024(12) 0.0043(13)
C40 0.0209(14) 0.0250(16) 0.0201(15) 0.0012(12) 0.0077(12) -0.0001(12)
C41 0.046(2) 0.0316(19) 0.0298(18) 0.0147(15) 0.0164(16) 0.0086(16)
C42 0.0217(17) 0.063(3) 0.045(2) 0.0035(19) 0.0007(15) 0.0010(17)
C43 0.0180(13) 0.0154(13) 0.0153(13) 0.0019(10) 0.0015(10) -0.0007(10)
C44 0.0275(15) 0.0183(15) 0.0256(16) -0.0005(12) 0.0077(13) -0.0041(12)
C45 0.0312(17) 0.0194(16) 0.0299(17) -0.0059(13) 0.0052(14) -0.0022(13)
C46 0.0345(17) 0.0281(17) 0.0215(16) -0.0081(13) 0.0068(13) 0.0021(14)
C47 0.0276(15) 0.0228(15) 0.0152(14) 0.0007(11) 0.0056(12) 0.0008(12)
C48 0.0226(14) 0.0169(14) 0.0171(14) -0.0004(11) 0.0046(11) -0.0016(11)
C49 0.051(2) 0.0254(17) 0.062(2) -0.0161(16) 0.0234(18) -0.0122(16)
C50 0.054(2) 0.038(2) 0.0253(17) 0.0005(14) 0.0236(16) 0.0023(17)
C51 0.0162(13) 0.0196(14) 0.0162(13) 0.0007(11) 0.0058(10) -0.0001(11)
C52 0.0244(14) 0.0188(14) 0.0145(13) 0.0018(11) 0.0079(11) -0.0013(11)
C53 0.0274(15) 0.0208(15) 0.0176(14) -0.0021(11) 0.0082(12) -0.0035(12)
C54 0.0321(16) 0.0154(14) 0.0245(15) -0.0013(12) 0.0157(13) -0.0018(12)
C55 0.0265(15) 0.0180(14) 0.0194(14) 0.0043(11) 0.0110(12) 0.0062(12)
C56 0.0198(13) 0.0209(14) 0.0147(13) -0.0001(11) 0.0053(11) 0.0013(11)
C57 0.058(2) 0.0290(16) 0.0212(15) -0.0060(13) 0.0102(14) -0.0147(15)
C58 0.0414(18) 0.0226(15) 0.0227(16) 0.0053(13) 0.0125(13) 0.0051(14)
F1A 0.0484(16) 0.107(3) 0.0445(16) -0.0328(16) -0.0148(12) 0.0282(17)
F2A 0.0595(17) 0.0385(14) 0.0530(16) 0.0079(12) -0.0159(13) 0.0070(12)
F3A 0.0255(13) 0.098(3) 0.081(2) 0.0266(19) -0.0146(13) -0.0242(14)
F1B 0.044(11) 0.072(11) 0.042(10) 0.006(10) -0.007(8) 0.001(10)
F2B 0.031(10) 0.058(11) 0.061(11) -0.002(10) -0.005(9) 0.008(9)
F3B 0.035(11) 0.059(8) 0.051(11) -0.014(9) -0.014(10) -0.006(9)
F4A 0.124(4) 0.053(2) 0.069(3) -0.0093(18) 0.068(3) 0.011(2)
F5A 0.0492(18) 0.099(4) 0.066(2) 0.003(2) 0.0431(16) -0.0122(19)
F6A 0.047(2) 0.094(3) 0.041(2) 0.021(2) 0.0262(17) 0.021(2)
F4B 0.056(6) 0.103(10) 0.080(9) -0.011(9) 0.041(6) 0.016(7)
F5B 0.079(10) 0.065(7) 0.063(9) 0.021(7) 0.034(8) 0.004(7)
F6B 0.076(8) 0.078(8) 0.051(8) -0.011(6) 0.047(7) 0.004(7)
F7 0.0600(15) 0.0521(15) 0.0649(16) 0.0301(12) 0.0407(13) 0.0132(12)
F8 0.101(2) 0.0350(13) 0.0494(14) -0.0004(11) 0.0308(14) -0.0216(13)
F9 0.0607(15) 0.0545(15) 0.0490(14) 0.0371(12) 0.0100(12) 0.0093(12)
F10A 0.034(3) 0.103(5) 0.096(5) 0.042(4) -0.029(3) 0.006(3)
F11A 0.028(2) 0.170(8) 0.068(3) -0.029(4) 0.019(2) -0.029(4)
F12A 0.034(2) 0.075(3) 0.116(5) -0.036(3) 0.005(3) -0.020(2)
F10B 0.020(3) 0.111(6) 0.118(7) -0.019(6) 0.016(4) 0.010(4)
F11B 0.022(4) 0.084(6) 0.125(8) 0.046(6) -0.016(5) -0.019(4)
F12B 0.036(5) 0.152(9) 0.043(4) -0.004(5) -0.015(3) -0.026(6)
F13A 0.059(4) 0.046(3) 0.069(2) -0.037(2) 0.003(2) -0.011(3)
F14A 0.074(3) 0.030(3) 0.085(4) -0.014(3) 0.037(3) -0.021(3)
F15A 0.057(2) 0.0221(19) 0.112(4) -0.019(3) 0.026(3) -0.0015(17)
F13B 0.083(5) 0.033(4) 0.069(4) -0.027(3) 0.038(4) -0.016(4)
F14B 0.053(4) 0.032(5) 0.074(5) -0.014(4) 0.019(4) -0.017(4)
F15B 0.076(4) 0.021(3) 0.094(5) -0.009(5) 0.015(4) 0.005(3)
F16A 0.107(3) 0.071(2) 0.0183(12) -0.0072(13) 0.0250(14) -0.0340(19)
F17A 0.092(2) 0.0392(15) 0.0441(16) -0.0076(12) 0.0454(16) -0.0226(15)
F18A 0.065(2) 0.095(3) 0.105(3) 0.044(2) 0.063(2) 0.0226(19)
F16B 0.077(9) 0.067(10) 0.035(9) 0.025(8) 0.024(7) -0.003(8)
F17B 0.070(10) 0.063(10) 0.048(9) 0.002(8) 0.032(7) -0.021(8)
F18B 0.073(10) 0.067(9) 0.047(9) -0.008(7) 0.054(8) -0.006(8)
F19A 0.088(2) 0.099(3) 0.0346(18) -0.0354(19) 0.0353(17) -0.040(2)
F20A 0.087(3) 0.067(2) 0.053(2) -0.0282(18) -0.039(2) 0.017(2)
F21A 0.123(3) 0.0360(18) 0.0321(16) -0.0096(14) 0.011(2) -0.0457(19)
F19B 0.089(5) 0.050(4) 0.015(3) -0.004(3) 0.004(4) -0.030(4)
F20B 0.071(4) 0.070(5) 0.036(4) -0.013(4) 0.009(4) -0.041(4)
F21B 0.093(5) 0.057(4) 0.044(5) -0.038(4) 0.003(4) 0.005(4)
F22B 0.036(2) 0.064(5) 0.056(4) 0.041(4) 0.003(2) 0.013(2)
F23B 0.058(4) 0.0165(19) 0.029(2) 0.0113(17) 0.008(3) 0.004(2)
F24B 0.095(6) 0.030(3) 0.027(3) 0.003(2) 0.032(4) 0.007(3)
F22A 0.042(4) 0.056(8) 0.055(6) 0.038(6) -0.004(4) 0.007(4)
F23A 0.106(9) 0.024(3) 0.031(4) 0.009(3) 0.014(7) 0.034(5)
F24A 0.032(4) 0.046(7) 0.023(5) 0.014(4) 0.016(3) 0.011(4)

loop_
_atom_type_symbol
_atom_type_description
_atom_type_scat_dispersion_real
_atom_type_scat_dispersion_imag
_atom_type_scat_source
C C 0.0015 0.0009 'International Tables Vol C Tables 4.2.6.8 and 6.1.1.4'
H H 0.0000 0.0000 'International Tables Vol C Tables 4.2.6.8 and 6.1.1.4'
B B 0.0004 0.0004 'International Tables Vol C Tables 4.2.6.8 and 6.1.1.4'
F F 0.0096 0.0061 'International Tables Vol C Tables 4.2.6.8 and 6.1.1.4'
N N 0.0030 0.0019 'International Tables Vol C Tables 4.2.6.8 and 6.1.1.4'
O O 0.0056 0.0036 'International Tables Vol C Tables 4.2.6.8 and 6.1.1.4'
Pt Pt -0.6812 5.7081 'International Tables Vol C Tables 4.2.6.8 and 6.1.1.4'

loop_
_geom_angle_atom_site_label_1
_geom_angle_atom_site_label_2
_geom_angle_atom_site_label_3
_geom_angle
_geom_angle_site_symmetry_1
_geom_angle_site_symmetry_3
_geom_angle_publ_flag
O1 Pt01 H 176.2(19) . . ?
C1 Pt01 H 86.2(19) . . ?
C1 Pt01 O1 95.76(10) . . ?
C11 Pt01 H 89.3(19) . . ?
C11 Pt01 O1 88.55(11) . . ?
C11 Pt01 C1 174.18(13) . . ?
O1 B1 C20 120.4(3) . . ?
O2 B1 O1 112.6(3) . . ?
O2 B1 C20 127.0(3) . . ?
C27 B2 C35 112.2(2) . . ?
C27 B2 C43 111.4(2) . . ?
C27 B2 C51 103.2(2) . . ?
C35 B2 C43 104.4(2) . . ?
C35 B2 C51 113.0(2) . . ?
C43 B2 C51 112.9(2) . . ?
B1 O1 Pt01 113.4(2) . . ?
B1 O1 C21A 108.5(4) . . ?
B1 O1 C21B 104.3(12) . . ?
C21A O1 Pt01 129.5(3) . . ?
C21B O1 Pt01 139.5(10) . . ?
B1 O2 C22A 108.2(4) . . ?
B1 O2 C22B 106.7(10) . . ?
C1 N1 C2 110.8(3) . . ?
C1 N1 C4 124.7(3) . . ?
C2 N1 C4 124.4(3) . . ?
C1 N2 C3 110.3(3) . . ?
C1 N2 C7 125.8(3) . . ?
C3 N2 C7 123.8(3) . . ?
C11 N3 C12 110.0(3) . . ?
C11 N3 C17 129.0(3) . . ?
C12 N3 C17 120.5(3) . . ?
C11 N4 C13 110.7(3) . . ?
C11 N4 C14 125.4(3) . . ?
C13 N4 C14 123.9(3) . . ?
N1 C1 Pt01 122.5(2) . . ?
N2 C1 Pt01 133.0(2) . . ?
N2 C1 N1 104.4(3) . . ?
N1 C2 H2 126.7 . . ?
C3 C2 N1 106.5(3) . . ?
C3 C2 H2 126.7 . . ?
N2 C3 H3 126.0 . . ?
C2 C3 N2 108.0(3) . . ?
C2 C3 H3 126.0 . . ?
N1 C4 H4 107.7 . . ?
N1 C4 C5 111.1(3) . . ?
N1 C4 C6 110.3(3) . . ?
C5 C4 H4 107.7 . . ?
C5 C4 C6 112.1(4) . . ?
C6 C4 H4 107.7 . . ?
C4 C5 H5A 109.5 . . ?
C4 C5 H5B 109.5 . . ?
C4 C5 H5C 109.5 . . ?
H5A C5 H5B 109.5 . . ?
H5A C5 H5C 109.5 . . ?
H5B C5 H5C 109.5 . . ?
C4 C6 H6A 109.5 . . ?
C4 C6 H6B 109.5 . . ?
C4 C6 H6C 109.5 . . ?
H6A C6 H6B 109.5 . . ?
H6A C6 H6C 109.5 . . ?
H6B C6 H6C 109.5 . . ?
N2 C7 C8 109.2(3) . . ?
N2 C7 C9 108.2(3) . . ?
N2 C7 C10 109.5(3) . . ?
C9 C7 C8 109.4(3) . . ?
C10 C7 C8 109.1(3) . . ?
C10 C7 C9 111.4(3) . . ?
C7 C8 H8A 109.5 . . ?
C7 C8 H8B 109.5 . . ?
C7 C8 H8C 109.5 . . ?
H8A C8 H8B 109.5 . . ?
H8A C8 H8C 109.5 . . ?
H8B C8 H8C 109.5 . . ?
C7 C9 H9A 109.5 . . ?
C7 C9 H9B 109.5 . . ?
C7 C9 H9C 109.5 . . ?
H9A C9 H9B 109.5 . . ?
H9A C9 H9C 109.5 . . ?
H9B C9 H9C 109.5 . . ?
C7 C10 H10A 109.5 . . ?
C7 C10 H10B 109.5 . . ?
C7 C10 H10C 109.5 . . ?
H10A C10 H10B 109.5 . . ?
H10A C10 H10C 109.5 . . ?
H10B C10 H10C 109.5 . . ?
N3 C11 Pt01 133.2(3) . . ?
N4 C11 Pt01 122.3(3) . . ?
N4 C11 N3 104.5(3) . . ?
N3 C12 H12 126.2 . . ?
C13 C12 N3 107.6(3) . . ?
C13 C12 H12 126.2 . . ?
N4 C13 H13 126.4 . . ?
C12 C13 N4 107.2(4) . . ?
C12 C13 H13 126.4 . . ?
N4 C14 H14 107.9 . . ?
N4 C14 C15 110.8(4) . . ?
N4 C14 C16 109.0(4) . . ?
C15 C14 H14 107.9 . . ?
C16 C14 H14 107.9 . . ?
C16 C14 C15 113.1(4) . . ?
C14 C15 H15A 109.5 . . ?
C14 C15 H15B 109.5 . . ?
C14 C15 H15C 109.5 . . ?
H15A C15 H15B 109.5 . . ?
H15A C15 H15C 109.5 . . ?
H15B C15 H15C 109.5 . . ?
C14 C16 H16A 109.5 . . ?
C14 C16 H16B 109.5 . . ?
C14 C16 H16C 109.5 . . ?
H16A C16 H16B 109.5 . . ?
H16A C16 H16C 109.5 . . ?
H16B C16 H16C 109.5 . . ?
N3 C17 C18 107.1(3) . . ?
N3 C17 C19 109.1(3) . . ?
N3 C17 C20 111.7(3) . . ?
C18 C17 C19 110.8(3) . . ?
C18 C17 C20 109.1(3) . . ?
C19 C17 C20 109.1(3) . . ?
C17 C18 H18A 109.5 . . ?
C17 C18 H18B 109.5 . . ?
C17 C18 H18C 109.5 . . ?
H18A C18 H18B 109.5 . . ?
H18A C18 H18C 109.5 . . ?
H18B C18 H18C 109.5 . . ?
C17 C19 H19A 109.5 . . ?
C17 C19 H19B 109.5 . . ?
C17 C19 H19C 109.5 . . ?
H19A C19 H19B 109.5 . . ?
H19A C19 H19C 109.5 . . ?
H19B C19 H19C 109.5 . . ?
B1 C20 H20A 108.6 . . ?
B1 C20 H20B 108.6 . . ?
C17 C20 B1 114.5(3) . . ?
C17 C20 H20A 108.6 . . ?
C17 C20 H20B 108.6 . . ?
H20A C20 H20B 107.6 . . ?
O1 C21A C22A 101.1(5) . . ?
O1 C21A C23A 109.2(6) . . ?
O1 C21A C24A 105.1(5) . . ?
C23A C21A C22A 116.1(6) . . ?
C23A C21A C24A 111.3(6) . . ?
C24A C21A C22A 112.9(6) . . ?
O2 C22A C21A 103.1(5) . . ?
O2 C22A C25A 107.3(6) . . ?
O2 C22A C26A 107.1(6) . . ?
C25A C22A C21A 111.2(6) . . ?
C26A C22A C21A 115.8(7) . . ?
C26A C22A C25A 111.6(6) . . ?
C21A C23A H23A 109.5 . . ?
C21A C23A H23B 109.5 . . ?
C21A C23A H23C 109.5 . . ?
H23A C23A H23B 109.5 . . ?
H23A C23A H23C 109.5 . . ?
H23B C23A H23C 109.5 . . ?
C21A C24A H24A 109.5 . . ?
C21A C24A H24B 109.5 . . ?
C21A C24A H24C 109.5 . . ?
H24A C24A H24B 109.5 . . ?
H24A C24A H24C 109.5 . . ?
H24B C24A H24C 109.5 . . ?
C22A C25A H25A 109.5 . . ?
C22A C25A H25B 109.5 . . ?
C22A C25A H25C 109.5 . . ?
H25A C25A H25B 109.5 . . ?
H25A C25A H25C 109.5 . . ?
H25B C25A H25C 109.5 . . ?
C22A C26A H26A 109.5 . . ?
C22A C26A H26B 109.5 . . ?
C22A C26A H26C 109.5 . . ?
H26A C26A H26B 109.5 . . ?
H26A C26A H26C 109.5 . . ?
H26B C26A H26C 109.5 . . ?
O1 C21B C22B 105.2(18) . . ?
O1 C21B C23B 104(2) . . ?
O1 C21B C24B 107(2) . . ?
C22B C21B C23B 113(2) . . ?
C22B C21B C24B 116(3) . . ?
C23B C21B C24B 111.2(17) . . ?
O2 C22B C21B 102.8(18) . . ?
O2 C22B C25B 100.6(18) . . ?
O2 C22B C26B 104.9(19) . . ?
C21B C22B C25B 117(2) . . ?
C21B C22B C26B 118(2) . . ?
C25B C22B C26B 110.6(17) . . ?
C21B C23B H23D 109.5 . . ?
C21B C23B H23E 109.5 . . ?
C21B C23B H23F 109.5 . . ?
H23D C23B H23E 109.5 . . ?
H23D C23B H23F 109.5 . . ?
H23E C23B H23F 109.5 . . ?
C21B C24B H24D 109.5 . . ?
C21B C24B H24E 109.5 . . ?
C21B C24B H24F 109.5 . . ?
H24D C24B H24E 109.5 . . ?
H24D C24B H24F 109.5 . . ?
H24E C24B H24F 109.5 . . ?
C22B C25B H25D 109.5 . . ?
C22B C25B H25E 109.5 . . ?
C22B C25B H25F 109.5 . . ?
H25D C25B H25E 109.5 . . ?
H25D C25B H25F 109.5 . . ?
H25E C25B H25F 109.5 . . ?
C22B C26B H26D 109.5 . . ?
C22B C26B H26E 109.5 . . ?
C22B C26B H26F 109.5 . . ?
H26D C26B H26E 109.5 . . ?
H26D C26B H26F 109.5 . . ?
H26E C26B H26F 109.5 . . ?
C28 C27 B2 121.6(3) . . ?
C32 C27 B2 122.0(3) . . ?
C32 C27 C28 116.0(3) . . ?
C27 C28 H28 119.2 . . ?
C29 C28 C27 121.6(3) . . ?
C29 C28 H28 119.2 . . ?
C28 C29 C33 119.3(3) . . ?
C30 C29 C28 121.1(3) . . ?
C30 C29 C33 119.5(3) . . ?
C29 C30 H30 120.7 . . ?
C29 C30 C31 118.6(3) . . ?
C31 C30 H30 120.7 . . ?
C30 C31 C32 120.4(3) . . ?
C30 C31 C34 120.2(3) . . ?
C32 C31 C34 119.4(3) . . ?
C27 C32 H32 118.9 . . ?
C31 C32 C27 122.2(3) . . ?
C31 C32 H32 118.9 . . ?
F1A C33 C29 113.3(3) . . ?
F1A C33 F2A 106.2(3) . . ?
F2A C33 C29 111.7(3) . . ?
F3A C33 C29 112.4(3) . . ?
F3A C33 F1A 106.8(3) . . ?
F3A C33 F2A 106.1(3) . . ?
F1B C33 C29 118(2) . . ?
F1B C33 F2B 106.9(15) . . ?
F1B C33 F3B 106.6(15) . . ?
F2B C33 C29 113(2) . . ?
F2B C33 F3B 105.9(14) . . ?
F3B C33 C29 106(2) . . ?
F4A C34 C31 113.0(3) . . ?
F4A C34 F5A 105.5(4) . . ?
F4A C34 F6A 108.5(4) . . ?
F5A C34 C31 111.1(4) . . ?
F6A C34 C31 113.3(3) . . ?
F6A C34 F5A 105.0(4) . . ?
F4B C34 C31 123.4(9) . . ?
F4B C34 F5B 106.1(11) . . ?
F4B C34 F6B 98.6(9) . . ?
F5B C34 C31 116.6(14) . . ?
F5B C34 F6B 95.7(10) . . ?
F6B C34 C31 111.7(7) . . ?
C36 C35 B2 122.6(2) . . ?
C36 C35 C40 115.4(3) . . ?
C40 C35 B2 121.8(3) . . ?
C35 C36 H36 118.7 . . ?
C37 C36 C35 122.6(3) . . ?
C37 C36 H36 118.7 . . ?
C36 C37 C41 118.4(3) . . ?
C38 C37 C36 120.6(3) . . ?
C38 C37 C41 120.9(3) . . ?
C37 C38 H38 120.9 . . ?
C37 C38 C39 118.2(3) . . ?
C39 C38 H38 120.9 . . ?
C38 C39 C40 120.8(3) . . ?
C38 C39 C42 119.3(3) . . ?
C40 C39 C42 119.9(3) . . ?
C35 C40 H40 118.8 . . ?
C39 C40 C35 122.3(3) . . ?
C39 C40 H40 118.8 . . ?
F7 C41 C37 112.2(3) . . ?
F7 C41 F8 106.2(3) . . ?
F7 C41 F9 106.2(3) . . ?
F8 C41 C37 112.3(3) . . ?
F9 C41 C37 113.3(3) . . ?
F9 C41 F8 106.1(3) . . ?
F10A C42 C39 116.1(5) . . ?
F10A C42 F11A 109.1(5) . . ?
F10A C42 F12A 103.2(5) . . ?
F11A C42 C39 114.5(4) . . ?
F11A C42 F12A 101.7(5) . . ?
F12A C42 C39 110.6(4) . . ?
F10B C42 C39 107.4(5) . . ?
F11B C42 C39 116.1(4) . . ?
F11B C42 F10B 104.3(7) . . ?
F11B C42 F12B 113.6(8) . . ?
F12B C42 C39 111.0(6) . . ?
F12B C42 F10B 103.2(6) . . ?
C44 C43 B2 119.6(3) . . ?
C48 C43 B2 124.4(2) . . ?
C48 C43 C44 115.8(3) . . ?
C43 C44 H44 119.0 . . ?
C45 C44 C43 121.9(3) . . ?
C45 C44 H44 119.0 . . ?
C44 C45 C49 120.8(3) . . ?
C46 C45 C44 121.3(3) . . ?
C46 C45 C49 117.8(3) . . ?
C45 C46 H46 120.9 . . ?
C47 C46 C45 118.1(3) . . ?
C47 C46 H46 120.9 . . ?
C46 C47 C48 120.6(3) . . ?
C46 C47 C50 119.2(3) . . ?
C48 C47 C50 120.2(3) . . ?
C43 C48 C47 122.2(3) . . ?
C43 C48 H48 118.9 . . ?
C47 C48 H48 118.9 . . ?
F13A C49 C45 110.8(4) . . ?
F14A C49 C45 114.4(5) . . ?
F14A C49 F13A 104.6(5) . . ?
F14A C49 F15A 108.2(5) . . ?
F15A C49 C45 112.6(4) . . ?
F15A C49 F13A 105.6(4) . . ?
F13B C49 C45 115.5(7) . . ?
F13B C49 F14B 108.7(8) . . ?
F13B C49 F15B 107.5(7) . . ?
F14B C49 C45 111.6(9) . . ?
F14B C49 F15B 103.9(8) . . ?
F15B C49 C45 108.9(7) . . ?
F16A C50 C47 113.7(3) . . ?
F16A C50 F17A 106.6(3) . . ?
F16A C50 F18A 105.9(3) . . ?
F17A C50 C47 114.1(3) . . ?
F17A C50 F18A 103.4(3) . . ?
F18A C50 C47 112.3(3) . . ?
F16B C50 C47 105.2(12) . . ?
F17B C50 C47 114.3(13) . . ?
F17B C50 F16B 111.1(12) . . ?
F17B C50 F18B 111.2(12) . . ?
F18B C50 C47 108.5(11) . . ?
F18B C50 F16B 106.1(11) . . ?
C52 C51 B2 123.1(2) . . ?
C56 C51 B2 121.0(2) . . ?
C56 C51 C52 115.6(3) . . ?
C51 C52 H52 119.1 . . ?
C53 C52 C51 121.9(3) . . ?
C53 C52 H52 119.1 . . ?
C52 C53 C57 119.1(3) . . ?
C54 C53 C52 121.3(3) . . ?
C54 C53 C57 119.6(3) . . ?
C53 C54 H54 121.2 . . ?
C53 C54 C55 117.6(3) . . ?
C55 C54 H54 121.2 . . ?
C54 C55 C56 121.0(3) . . ?
C54 C55 C58 120.2(3) . . ?
C56 C55 C58 118.8(3) . . ?
C51 C56 H56 118.8 . . ?
C55 C56 C51 122.4(3) . . ?
C55 C56 H56 118.8 . . ?
F19A C57 C53 113.5(3) . . ?
F19A C57 F20A 103.5(4) . . ?
F19A C57 F21A 106.7(4) . . ?
F20A C57 C53 112.4(3) . . ?
F21A C57 C53 114.7(3) . . ?
F21A C57 F20A 105.2(4) . . ?
F19B C57 C53 116.1(5) . . ?
F19B C57 F20B 109.7(8) . . ?
F19B C57 F21B 104.8(8) . . ?
F20B C57 C53 110.8(6) . . ?
F20B C57 F21B 104.3(8) . . ?
F21B C57 C53 110.4(5) . . ?
F22B C58 C55 114.2(6) . . ?
F22B C58 F23B 106.7(5) . . ?
F22B C58 F24B 105.3(6) . . ?
F23B C58 C55 111.4(4) . . ?
F24B C58 C55 112.4(6) . . ?
F24B C58 F23B 106.2(6) . . ?
F22A C58 C55 109.1(10) . . ?
F23A C58 C55 117.4(8) . . ?
F23A C58 F22A 104.1(8) . . ?
F23A C58 F24A 109.0(10) . . ?
F24A C58 C55 111.9(9) . . ?
F24A C58 F22A 104.2(10) . . ?

loop_
_geom_bond_atom_site_label_1
_geom_bond_atom_site_label_2
_geom_bond_distance
_geom_bond_site_symmetry_2
_geom_bond_publ_flag
Pt01 H 1.34(4) . ?
Pt01 O1 2.248(2) . ?
Pt01 C1 2.032(3) . ?
Pt01 C11 2.030(3) . ?
B1 O1 1.389(5) . ?
B1 O2 1.346(5) . ?
B1 C20 1.565(5) . ?
B2 C27 1.632(4) . ?
B2 C35 1.634(4) . ?
B2 C43 1.642(4) . ?
B2 C51 1.645(4) . ?
O1 C21A 1.495(10) . ?
O1 C21B 1.46(4) . ?
O2 C22A 1.502(9) . ?
O2 C22B 1.45(3) . ?
N1 C1 1.366(4) . ?
N1 C2 1.381(4) . ?
N1 C4 1.480(4) . ?
N2 C1 1.359(4) . ?
N2 C3 1.376(4) . ?
N2 C7 1.502(5) . ?
N3 C11 1.370(4) . ?
N3 C12 1.390(5) . ?
N3 C17 1.485(5) . ?
N4 C11 1.352(4) . ?
N4 C13 1.392(5) . ?
N4 C14 1.482(5) . ?
C2 H2 0.9500 . ?
C2 C3 1.335(5) . ?
C3 H3 0.9500 . ?
C4 H4 1.0000 . ?
C4 C5 1.510(5) . ?
C4 C6 1.530(6) . ?
C5 H5A 0.9800 . ?
C5 H5B 0.9800 . ?
C5 H5C 0.9800 . ?
C6 H6A 0.9800 . ?
C6 H6B 0.9800 . ?
C6 H6C 0.9800 . ?
C7 C8 1.537(5) . ?
C7 C9 1.523(5) . ?
C7 C10 1.515(6) . ?
C8 H8A 0.9800 . ?
C8 H8B 0.9800 . ?
C8 H8C 0.9800 . ?
C9 H9A 0.9800 . ?
C9 H9B 0.9800 . ?
C9 H9C 0.9800 . ?
C10 H10A 0.9800 . ?
C10 H10B 0.9800 . ?
C10 H10C 0.9800 . ?
C12 H12 0.9500 . ?
C12 C13 1.319(6) . ?
C13 H13 0.9500 . ?
C14 H14 1.0000 . ?
C14 C15 1.532(6) . ?
C14 C16 1.511(6) . ?
C15 H15A 0.9800 . ?
C15 H15B 0.9800 . ?
C15 H15C 0.9800 . ?
C16 H16A 0.9800 . ?
C16 H16B 0.9800 . ?
C16 H16C 0.9800 . ?
C17 C18 1.521(5) . ?
C17 C19 1.535(5) . ?
C17 C20 1.545(5) . ?
C18 H18A 0.9800 . ?
C18 H18B 0.9800 . ?
C18 H18C 0.9800 . ?
C19 H19A 0.9800 . ?
C19 H19B 0.9800 . ?
C19 H19C 0.9800 . ?
C20 H20A 0.9900 . ?
C20 H20B 0.9900 . ?
C21A C22A 1.561(11) . ?
C21A C23A 1.497(8) . ?
C21A C24A 1.526(8) . ?
C22A C25A 1.525(8) . ?
C22A C26A 1.511(8) . ?
C23A H23A 0.9800 . ?
C23A H23B 0.9800 . ?
C23A H23C 0.9800 . ?
C24A H24A 0.9800 . ?
C24A H24B 0.9800 . ?
C24A H24C 0.9800 . ?
C25A H25A 0.9800 . ?
C25A H25B 0.9800 . ?
C25A H25C 0.9800 . ?
C26A H26A 0.9800 . ?
C26A H26B 0.9800 . ?
C26A H26C 0.9800 . ?
C21B C22B 1.46(4) . ?
C21B C23B 1.502(15) . ?
C21B C24B 1.504(15) . ?
C22B C25B 1.526(15) . ?
C22B C26B 1.527(15) . ?
C23B H23D 0.9800 . ?
C23B H23E 0.9800 . ?
C23B H23F 0.9800 . ?
C24B H24D 0.9800 . ?
C24B H24E 0.9800 . ?
C24B H24F 0.9800 . ?
C25B H25D 0.9800 . ?
C25B H25E 0.9800 . ?
C25B H25F 0.9800 . ?
C26B H26D 0.9800 . ?
C26B H26E 0.9800 . ?
C26B H26F 0.9800 . ?
C27 C28 1.404(4) . ?
C27 C32 1.398(4) . ?
C28 H28 0.9500 . ?
C28 C29 1.392(4) . ?
C29 C30 1.373(5) . ?
C29 C33 1.509(5) . ?
C30 H30 0.9500 . ?
C30 C31 1.382(5) . ?
C31 C32 1.393(4) . ?
C31 C34 1.491(5) . ?
C32 H32 0.9500 . ?
C33 F1A 1.321(4) . ?
C33 F2A 1.321(4) . ?
C33 F3A 1.319(4) . ?
C33 F1B 1.314(14) . ?
C33 F2B 1.318(14) . ?
C33 F3B 1.321(14) . ?
C34 F4A 1.306(5) . ?
C34 F5A 1.355(5) . ?
C34 F6A 1.327(5) . ?
C34 F4B 1.303(11) . ?
C34 F5B 1.346(13) . ?
C34 F6B 1.432(12) . ?
C35 C36 1.396(4) . ?
C35 C40 1.400(4) . ?
C36 H36 0.9500 . ?
C36 C37 1.393(4) . ?
C37 C38 1.378(4) . ?
C37 C41 1.495(5) . ?
C38 H38 0.9500 . ?
C38 C39 1.384(5) . ?
C39 C40 1.389(4) . ?
C39 C42 1.492(5) . ?
C40 H40 0.9500 . ?
C41 F7 1.320(4) . ?
C41 F8 1.341(4) . ?
C41 F9 1.330(4) . ?
C42 F10A 1.294(7) . ?
C42 F11A 1.308(6) . ?
C42 F12A 1.380(6) . ?
C42 F10B 1.386(8) . ?
C42 F11B 1.253(7) . ?
C42 F12B 1.275(9) . ?
C43 C44 1.404(4) . ?
C43 C48 1.399(4) . ?
C44 H44 0.9500 . ?
C44 C45 1.385(4) . ?
C45 C46 1.385(5) . ?
C45 C49 1.498(5) . ?
C46 H46 0.9500 . ?
C46 C47 1.382(4) . ?
C47 C48 1.399(4) . ?
C47 C50 1.484(5) . ?
C48 H48 0.9500 . ?
C49 F13A 1.370(6) . ?
C49 F14A 1.315(7) . ?
C49 F15A 1.320(6) . ?
C49 F13B 1.299(9) . ?
C49 F14B 1.331(10) . ?
C49 F15B 1.351(9) . ?
C50 F16A 1.316(4) . ?
C50 F17A 1.337(4) . ?
C50 F18A 1.343(4) . ?
C50 F16B 1.328(12) . ?
C50 F17B 1.255(12) . ?
C50 F18B 1.316(12) . ?
C51 C52 1.400(4) . ?
C51 C56 1.399(4) . ?
C52 H52 0.9500 . ?
C52 C53 1.397(4) . ?
C53 C54 1.383(4) . ?
C53 C57 1.490(4) . ?
C54 H54 0.9500 . ?
C54 C55 1.387(4) . ?
C55 C56 1.389(4) . ?
C55 C58 1.493(4) . ?
C56 H56 0.9500 . ?
C57 F19A 1.308(5) . ?
C57 F20A 1.339(5) . ?
C57 F21A 1.315(4) . ?
C57 F19B 1.270(8) . ?
C57 F20B 1.281(9) . ?
C57 F21B 1.345(9) . ?
C58 F22B 1.317(7) . ?
C58 F23B 1.343(6) . ?
C58 F24B 1.329(7) . ?
C58 F22A 1.358(11) . ?
C58 F23A 1.313(10) . ?
C58 F24A 1.325(10) . ?

loop_
_geom_torsion_atom_site_label_1
_geom_torsion_atom_site_label_2
_geom_torsion_atom_site_label_3
_geom_torsion_atom_site_label_4
_geom_torsion
_geom_torsion_site_symmetry_1
_geom_torsion_site_symmetry_2
_geom_torsion_site_symmetry_3
_geom_torsion_site_symmetry_4
_geom_torsion_publ_flag
Pt01 O1 C21A C22A 166.4(3) . . . . ?
Pt01 O1 C21A C23A -70.7(6) . . . . ?
Pt01 O1 C21A C24A 48.8(6) . . . . ?
Pt01 O1 C21B C22B 137.8(13) . . . . ?
Pt01 O1 C21B C23B -103.1(13) . . . . ?
Pt01 O1 C21B C24B 15(3) . . . . ?
B1 O1 C21A C22A 21.5(5) . . . . ?
B1 O1 C21A C23A 144.4(5) . . . . ?
B1 O1 C21A C24A -96.1(5) . . . . ?
B1 O1 C21B C22B -20.6(14) . . . . ?
B1 O1 C21B C23B 98.5(16) . . . . ?
B1 O1 C21B C24B -143.9(15) . . . . ?
B1 O2 C22A C21A 20.8(6) . . . . ?
B1 O2 C22A C25A -96.7(5) . . . . ?
B1 O2 C22A C26A 143.4(5) . . . . ?
B1 O2 C22B C21B -26.2(15) . . . . ?
B1 O2 C22B C25B -146.9(13) . . . . ?
B1 O2 C22B C26B 98.3(14) . . . . ?
B2 C27 C28 C29 172.0(3) . . . . ?
B2 C27 C32 C31 -173.7(3) . . . . ?
B2 C35 C36 C37 -176.8(3) . . . . ?
B2 C35 C40 C39 176.9(3) . . . . ?
B2 C43 C44 C45 175.7(3) . . . . ?
B2 C43 C48 C47 -177.9(3) . . . . ?
B2 C51 C52 C53 177.0(3) . . . . ?
B2 C51 C56 C55 -178.6(3) . . . . ?
O1 B1 O2 C22A -7.7(5) . . . . ?
O1 B1 O2 C22B 14.2(9) . . . . ?
O1 B1 C20 C17 -101.6(4) . . . . ?
O1 C21A C22A O2 -24.7(6) . . . . ?
O1 C21A C22A C25A 90.0(6) . . . . ?
O1 C21A C22A C26A -141.3(6) . . . . ?
O1 C21B C22B O2 28.5(15) . . . . ?
O1 C21B C22B C25B 138(2) . . . . ?
O1 C21B C22B C26B -87(2) . . . . ?
O2 B1 O1 Pt01 -160.7(2) . . . . ?
O2 B1 O1 C21A -9.7(5) . . . . ?
O2 B1 O1 C21B 4.2(9) . . . . ?
O2 B1 C20 C17 78.2(5) . . . . ?
N1 C2 C3 N2 0.5(4) . . . . ?
N3 C12 C13 N4 0.3(6) . . . . ?
N3 C17 C20 B1 52.9(4) . . . . ?
C1 N1 C2 C3 0.2(4) . . . . ?
C1 N1 C4 C5 142.9(3) . . . . ?
C1 N1 C4 C6 -92.1(4) . . . . ?
C1 N2 C3 C2 -1.1(4) . . . . ?
C1 N2 C7 C8 172.1(3) . . . . ?
C1 N2 C7 C9 -69.0(4) . . . . ?
C1 N2 C7 C10 52.6(4) . . . . ?
C2 N1 C1 Pt01 -179.1(2) . . . . ?
C2 N1 C1 N2 -0.8(4) . . . . ?
C2 N1 C4 C5 -41.7(5) . . . . ?
C2 N1 C4 C6 83.2(4) . . . . ?
C3 N2 C1 Pt01 179.2(3) . . . . ?
C3 N2 C1 N1 1.2(4) . . . . ?
C3 N2 C7 C8 -10.7(5) . . . . ?
C3 N2 C7 C9 108.3(4) . . . . ?
C3 N2 C7 C10 -130.1(4) . . . . ?
C4 N1 C1 Pt01 -3.2(4) . . . . ?
C4 N1 C1 N2 175.1(3) . . . . ?
C4 N1 C2 C3 -175.7(3) . . . . ?
C7 N2 C1 Pt01 -3.3(5) . . . . ?
C7 N2 C1 N1 178.7(3) . . . . ?
C7 N2 C3 C2 -178.7(3) . . . . ?
C11 N3 C12 C13 -1.6(5) . . . . ?
C11 N3 C17 C18 -95.6(4) . . . . ?
C11 N3 C17 C19 144.4(4) . . . . ?
C11 N3 C17 C20 23.8(5) . . . . ?
C11 N4 C13 C12 1.2(6) . . . . ?
C11 N4 C14 C15 -132.1(4) . . . . ?
C11 N4 C14 C16 102.8(4) . . . . ?
C12 N3 C11 Pt01 -179.6(3) . . . . ?
C12 N3 C11 N4 2.2(4) . . . . ?
C12 N3 C17 C18 75.4(4) . . . . ?
C12 N3 C17 C19 -44.6(4) . . . . ?
C12 N3 C17 C20 -165.2(3) . . . . ?
C13 N4 C11 Pt01 179.5(3) . . . . ?
C13 N4 C11 N3 -2.0(4) . . . . ?
C13 N4 C14 C15 50.7(5) . . . . ?
C13 N4 C14 C16 -74.4(6) . . . . ?
C14 N4 C11 Pt01 2.0(5) . . . . ?
C14 N4 C11 N3 -179.6(4) . . . . ?
C14 N4 C13 C12 178.7(4) . . . . ?
C17 N3 C11 Pt01 -7.8(5) . . . . ?
C17 N3 C11 N4 174.0(3) . . . . ?
C17 N3 C12 C13 -174.2(4) . . . . ?
C18 C17 C20 B1 171.1(3) . . . . ?
C19 C17 C20 B1 -67.7(4) . . . . ?
C20 B1 O1 Pt01 19.1(4) . . . . ?
C20 B1 O1 C21A 170.2(4) . . . . ?
C20 B1 O1 C21B -175.9(8) . . . . ?
C20 B1 O2 C22A 172.4(4) . . . . ?
C20 B1 O2 C22B -165.6(9) . . . . ?
C23A C21A C22A O2 -142.7(6) . . . . ?
C23A C21A C22A C25A -28.0(10) . . . . ?
C23A C21A C22A C26A 100.7(8) . . . . ?
C24A C21A C22A O2 87.1(7) . . . . ?
C24A C21A C22A C25A -158.2(6) . . . . ?
C24A C21A C22A C26A -29.5(10) . . . . ?
C23B C21B C22B O2 -84(2) . . . . ?
C23B C21B C22B C25B 25(4) . . . . ?
C23B C21B C22B C26B 161(2) . . . . ?
C24B C21B C22B O2 146(2) . . . . ?
C24B C21B C22B C25B -105(3) . . . . ?
C24B C21B C22B C26B 31(4) . . . . ?
C27 B2 C35 C36 -28.8(4) . . . . ?
C27 B2 C35 C40 156.7(3) . . . . ?
C27 B2 C43 C44 54.0(3) . . . . ?
C27 B2 C43 C48 -131.4(3) . . . . ?
C27 B2 C51 C52 -96.2(3) . . . . ?
C27 B2 C51 C56 78.0(3) . . . . ?
C27 C28 C29 C30 1.7(5) . . . . ?
C27 C28 C29 C33 -174.8(3) . . . . ?
C28 C27 C32 C31 -0.9(4) . . . . ?
C28 C29 C30 C31 -0.9(5) . . . . ?
C28 C29 C33 F1A -26.9(5) . . . . ?
C28 C29 C33 F2A 93.0(4) . . . . ?
C28 C29 C33 F3A -148.0(3) . . . . ?
C28 C29 C33 F1B 27(3) . . . . ?
C28 C29 C33 F2B 152(2) . . . . ?
C28 C29 C33 F3B -92(2) . . . . ?
C29 C30 C31 C32 -0.9(5) . . . . ?
C29 C30 C31 C34 -178.0(3) . . . . ?
C30 C29 C33 F1A 156.5(3) . . . . ?
C30 C29 C33 F2A -83.7(4) . . . . ?
C30 C29 C33 F3A 35.4(5) . . . . ?
C30 C29 C33 F1B -149(3) . . . . ?
C30 C29 C33 F2B -24(2) . . . . ?
C30 C29 C33 F3B 91(2) . . . . ?
C30 C31 C32 C27 1.8(5) . . . . ?
C30 C31 C34 F4A 87.8(5) . . . . ?
C30 C31 C34 F5A -30.4(5) . . . . ?
C30 C31 C34 F6A -148.4(4) . . . . ?
C30 C31 C34 F4B 11.2(16) . . . . ?
C30 C31 C34 F5B -123.3(12) . . . . ?
C30 C31 C34 F6B 128.1(12) . . . . ?
C32 C27 C28 C29 -0.8(4) . . . . ?
C32 C31 C34 F4A -89.4(5) . . . . ?
C32 C31 C34 F5A 152.4(4) . . . . ?
C32 C31 C34 F6A 34.4(5) . . . . ?
C32 C31 C34 F4B -166.0(15) . . . . ?
C32 C31 C34 F5B 59.5(13) . . . . ?
C32 C31 C34 F6B -49.1(12) . . . . ?
C33 C29 C30 C31 175.7(3) . . . . ?
C34 C31 C32 C27 179.0(3) . . . . ?
C35 B2 C27 C28 148.7(3) . . . . ?
C35 B2 C27 C32 -38.9(4) . . . . ?
C35 B2 C43 C44 -67.3(3) . . . . ?
C35 B2 C43 C48 107.4(3) . . . . ?
C35 B2 C51 C52 25.1(4) . . . . ?
C35 B2 C51 C56 -160.6(3) . . . . ?
C35 C36 C37 C38 0.8(5) . . . . ?
C35 C36 C37 C41 -178.0(3) . . . . ?
C36 C35 C40 C39 2.1(4) . . . . ?
C36 C37 C38 C39 0.5(5) . . . . ?
C36 C37 C41 F7 52.6(4) . . . . ?
C36 C37 C41 F8 -67.0(4) . . . . ?
C36 C37 C41 F9 172.9(3) . . . . ?
C37 C38 C39 C40 -0.4(5) . . . . ?
C37 C38 C39 C42 179.4(3) . . . . ?
C38 C37 C41 F7 -126.3(3) . . . . ?
C38 C37 C41 F8 114.2(4) . . . . ?
C38 C37 C41 F9 -6.0(5) . . . . ?
C38 C39 C40 C35 -0.9(5) . . . . ?
C38 C39 C42 F10A 6.0(7) . . . . ?
C38 C39 C42 F11A -122.6(7) . . . . ?
C38 C39 C42 F12A 123.1(5) . . . . ?
C38 C39 C42 F10B -71.1(7) . . . . ?
C38 C39 C42 F11B 172.7(10) . . . . ?
C38 C39 C42 F12B 41.0(9) . . . . ?
C40 C35 C36 C37 -2.0(4) . . . . ?
C40 C39 C42 F10A -174.1(6) . . . . ?
C40 C39 C42 F11A 57.2(7) . . . . ?
C40 C39 C42 F12A -57.0(6) . . . . ?
C40 C39 C42 F10B 108.7(7) . . . . ?
C40 C39 C42 F11B -7.4(10) . . . . ?
C40 C39 C42 F12B -139.2(8) . . . . ?
C41 C37 C38 C39 179.3(3) . . . . ?
C42 C39 C40 C35 179.2(3) . . . . ?
C43 B2 C27 C28 32.0(4) . . . . ?
C43 B2 C27 C32 -155.6(3) . . . . ?
C43 B2 C35 C36 91.9(3) . . . . ?
C43 B2 C35 C40 -82.6(3) . . . . ?
C43 B2 C51 C52 143.3(3) . . . . ?
C43 B2 C51 C56 -42.4(4) . . . . ?
C43 C44 C45 C46 2.1(5) . . . . ?
C43 C44 C45 C49 -175.1(3) . . . . ?
C44 C43 C48 C47 -3.0(4) . . . . ?
C44 C45 C46 C47 -2.3(5) . . . . ?
C44 C45 C49 F13A -130.5(6) . . . . ?
C44 C45 C49 F14A -12.5(7) . . . . ?
C44 C45 C49 F15A 111.5(7) . . . . ?
C44 C45 C49 F13B -157.1(10) . . . . ?
C44 C45 C49 F14B -32.3(9) . . . . ?
C44 C45 C49 F15B 81.9(10) . . . . ?
C45 C46 C47 C48 -0.1(5) . . . . ?
C45 C46 C47 C50 -178.7(3) . . . . ?
C46 C45 C49 F13A 52.3(6) . . . . ?
C46 C45 C49 F14A 170.2(6) . . . . ?
C46 C45 C49 F15A -65.7(7) . . . . ?
C46 C45 C49 F13B 25.6(11) . . . . ?
C46 C45 C49 F14B 150.5(8) . . . . ?
C46 C45 C49 F15B -95.4(10) . . . . ?
C46 C47 C48 C43 2.8(5) . . . . ?
C46 C47 C50 F16A -45.3(5) . . . . ?
C46 C47 C50 F17A -167.8(3) . . . . ?
C46 C47 C50 F18A 74.9(4) . . . . ?
C46 C47 C50 F16B -91.2(15) . . . . ?
C46 C47 C50 F17B 146.7(16) . . . . ?
C46 C47 C50 F18B 22.0(15) . . . . ?
C48 C43 C44 C45 0.6(4) . . . . ?
C48 C47 C50 F16A 136.1(3) . . . . ?
C48 C47 C50 F17A 13.5(5) . . . . ?
C48 C47 C50 F18A -103.7(4) . . . . ?
C48 C47 C50 F16B 90.1(15) . . . . ?
C48 C47 C50 F17B -31.9(16) . . . . ?
C48 C47 C50 F18B -156.6(15) . . . . ?
C49 C45 C46 C47 174.9(3) . . . . ?
C50 C47 C48 C43 -178.6(3) . . . . ?
C51 B2 C27 C28 -89.4(3) . . . . ?
C51 B2 C27 C32 83.0(3) . . . . ?
C51 B2 C35 C36 -145.0(3) . . . . ?
C51 B2 C35 C40 40.5(4) . . . . ?
C51 B2 C43 C44 169.6(3) . . . . ?
C51 B2 C43 C48 -15.7(4) . . . . ?
C51 C52 C53 C54 0.2(5) . . . . ?
C51 C52 C53 C57 -179.4(3) . . . . ?
C52 C51 C56 C55 -3.9(4) . . . . ?
C52 C53 C54 C55 -1.5(4) . . . . ?
C52 C53 C57 F19A 73.0(5) . . . . ?
C52 C53 C57 F20A -44.0(5) . . . . ?
C52 C53 C57 F21A -164.0(4) . . . . ?
C52 C53 C57 F19B 8.6(9) . . . . ?
C52 C53 C57 F20B -117.4(8) . . . . ?
C52 C53 C57 F21B 127.6(8) . . . . ?
C53 C54 C55 C56 0.1(4) . . . . ?
C53 C54 C55 C58 178.9(3) . . . . ?
C54 C53 C57 F19A -106.7(4) . . . . ?
C54 C53 C57 F20A 136.4(4) . . . . ?
C54 C53 C57 F21A 16.3(5) . . . . ?
C54 C53 C57 F19B -171.1(9) . . . . ?
C54 C53 C57 F20B 63.0(9) . . . . ?
C54 C53 C57 F21B -52.0(9) . . . . ?
C54 C55 C56 C51 2.8(4) . . . . ?
C54 C55 C58 F22B 114.9(8) . . . . ?
C54 C55 C58 F23B -6.2(7) . . . . ?
C54 C55 C58 F24B -125.2(7) . . . . ?
C54 C55 C58 F22A 135.7(12) . . . . ?
C54 C55 C58 F23A 17.7(15) . . . . ?
C54 C55 C58 F24A -109.5(10) . . . . ?
C56 C51 C52 C53 2.4(4) . . . . ?
C56 C55 C58 F22B -66.3(8) . . . . ?
C56 C55 C58 F23B 172.7(6) . . . . ?
C56 C55 C58 F24B 53.6(8) . . . . ?
C56 C55 C58 F22A -45.4(12) . . . . ?
C56 C55 C58 F23A -163.5(14) . . . . ?
C56 C55 C58 F24A 69.3(11) . . . . ?
C57 C53 C54 C55 178.1(3) . . . . ?
C58 C55 C56 C51 -176.0(3) . . . . ?
